data_7158267
loop_
_publ_author_name
'Ma, Haowen'
'Feng, Jiajie'
'Zhou, Wei'
'Chen, Chen'
'Deng, Zhuoji'
'Zhou, Fengtao'
'Ouyang, Yifan'
'Zhang, Xinhao'
'Cai, Qian'

_publ_section_title
;
 Copper(i)-catalyzed asymmetric intramolecular C-arylation with ureas as
 the additives: highly enantioselective formation of spirooxindoles
;
_journal_issue 34
_journal_name_full 'Organic &amp; Biomolecular Chemistry'
_journal_page_first 7480
_journal_page_last 7484
_journal_paper_doi 10.1039/D1OB01327K
_journal_volume 19
_journal_year 2021
_chemical_absolute_configuration ad
_chemical_formula_moiety 'C13 H14 N2 O2'
_chemical_formula_sum 'C13 H14 N2 O2'
_chemical_formula_weight 230.26
_space_group_crystal_system orthorhombic
_space_group_IT_number 19
_space_group_name_Hall 'P 2ac 2ab'
_space_group_name_H-M_alt 'P 21 21 21'
_atom_sites_solution_hydrogens geom
_atom_sites_solution_primary dual
_audit_block_doi 10.5517/ccdc.csd.cc26mhbp
_audit_creation_date 2020-01-08
_audit_creation_method
;
Olex2 1.3-alpha
(compiled Nov 21 2019 18:26:39 for OlexSys, GUI svn.r6003)
;
_audit_update_record
;
2020-11-16 deposited with the CCDC.	2021-08-11 downloaded from the CCDC.
;
_cell_angle_alpha 90
_cell_angle_beta 90
_cell_angle_gamma 90
_cell_formula_units_Z 4
_cell_length_a 6.9560(2)
_cell_length_b 8.4636(3)
_cell_length_c 19.6496(6)
_cell_measurement_reflns_used 7797
_cell_measurement_temperature 293(2)
_cell_measurement_theta_max 73.4830
_cell_measurement_theta_min 2.2070
_cell_volume 1156.83(6)
_computing_cell_refinement 'CrysAlisPro 1.171.38.43f (Rigaku OD, 2015)'
_computing_data_collection 'CrysAlisPro 1.171.38.43f (Rigaku OD, 2015)'
_computing_data_reduction 'CrysAlisPro 1.171.38.43f (Rigaku OD, 2015)'
_computing_molecular_graphics 'Olex2 1.3-alpha (Dolomanov et al., 2009)'
_computing_publication_material 'Olex2 1.3-alpha (Dolomanov et al., 2009)'
_computing_structure_refinement 'SHELXL 2018/3 (Sheldrick, 2015)'
_computing_structure_solution 'SHELXT 2018/2 (Sheldrick, 2018)'
_diffrn_ambient_temperature 293(2)
_diffrn_detector 'CCD plate'
_diffrn_detector_area_resol_mean 5.2684
_diffrn_detector_type AtlasS2
_diffrn_measured_fraction_theta_full 1.000
_diffrn_measured_fraction_theta_max 0.991
_diffrn_measurement_details
;
List of Runs (angles in degrees, time in seconds):

  # Type    Start    End  Width  t~exp~   \w     \q     \k     \f   Frames
#--------------------------------------------------------------------------
  1  \w   -115.00 -16.00   1.00    1.00    --  -40.98 -38.00 150.00   99
  2  \w     23.00  97.00   1.00    1.00    --   40.98-125.00  30.00   74
  3  \w     16.00 115.00   1.00    1.00    --   40.98  38.00  30.00   99
  4  \w     81.00 178.00   1.00    1.00    --  106.95  45.00  90.00   97
  5  \w     34.00 133.00   1.00    1.00    --  106.95 -45.00 -60.00   99
  6  \w     94.00 178.00   1.00    1.00    --  106.95 125.00 -30.00   84
  7  \w     94.00 178.00   1.00    1.00    --  106.95 125.00  30.00   84
  8  \w    101.00 178.00   1.00    1.00    --  106.95  94.00 -69.00   77
  9  \w     34.00 133.00   1.00    1.00    --  106.95 -45.00 120.00   99
 10  \w   -113.00 -13.00   1.00    1.00    --  -40.98 -57.00 -90.00  100
 11  \w   -117.00  -8.00   1.00    1.00    --  -40.98 -77.00  90.00  109
 12  \w     74.00 178.00   1.00    1.00    --  106.95  77.00-120.00  104
 13  \w     54.00 178.00   1.00    1.00    --  106.95  15.00   0.00  124
 14  \w     25.00 109.00   1.00    1.00    --  106.95 -95.00 -30.00   84
 15  \w     79.00 178.00   1.00    1.00    --  106.95  30.00-180.00   99
 16  \w    -69.00  32.00   1.00    1.00    --  -40.98  57.00 -60.00  101
 17  \w      1.00  82.00   1.00    1.00    --   40.98 -99.00 150.00   81
;
_diffrn_measurement_device 'four-circle diffractometer'
_diffrn_measurement_device_type 'SuperNova, Dual, Cu at zero, AtlasS2'
_diffrn_measurement_method '\w scans'
_diffrn_orient_matrix_type 'CrysAlisPro convention (1999,Acta A55,543-557)'
_diffrn_orient_matrix_UB_11 -0.0588678000
_diffrn_orient_matrix_UB_12 -0.0941738000
_diffrn_orient_matrix_UB_13 0.0638272000
_diffrn_orient_matrix_UB_21 -0.0619750000
_diffrn_orient_matrix_UB_22 -0.1394510000
_diffrn_orient_matrix_UB_23 -0.0453380000
_diffrn_orient_matrix_UB_31 0.2042519000
_diffrn_orient_matrix_UB_32 -0.0693182000
_diffrn_orient_matrix_UB_33 0.0046764000
_diffrn_radiation_monochromator mirror
_diffrn_radiation_probe x-ray
_diffrn_radiation_type 'Cu K\a'
_diffrn_radiation_wavelength 1.54184
_diffrn_reflns_av_R_equivalents 0.0387
_diffrn_reflns_av_unetI/netI 0.0214
_diffrn_reflns_Laue_measured_fraction_full 1.000
_diffrn_reflns_Laue_measured_fraction_max 0.991
_diffrn_reflns_limit_h_max 8
_diffrn_reflns_limit_h_min -8
_diffrn_reflns_limit_k_max 10
_diffrn_reflns_limit_k_min -10
_diffrn_reflns_limit_l_max 23
_diffrn_reflns_limit_l_min -24
_diffrn_reflns_number 10363
_diffrn_reflns_point_group_measured_fraction_full 1.000
_diffrn_reflns_point_group_measured_fraction_max 0.981
_diffrn_reflns_theta_full 67.684
_diffrn_reflns_theta_max 73.661
_diffrn_reflns_theta_min 4.500
_diffrn_source 'micro-focus sealed X-ray tube'
_diffrn_source_type 'SuperNova (Cu) X-ray Source'
_exptl_absorpt_coefficient_mu 0.737
_exptl_absorpt_correction_T_max 1.00000
_exptl_absorpt_correction_T_min 0.79451
_exptl_absorpt_correction_type multi-scan
_exptl_absorpt_process_details
;
CrysAlisPro 1.171.38.43f (Rigaku Oxford Diffraction, 2015)
Empirical absorption correction using spherical harmonics,
 implemented in SCALE3 ABSPACK scaling algorithm.
;
_exptl_crystal_colour colourless
_exptl_crystal_colour_primary colourless
_exptl_crystal_density_diffrn 1.322
_exptl_crystal_description block
_exptl_crystal_F_000 488
_exptl_crystal_size_max 0.14
_exptl_crystal_size_mid 0.12
_exptl_crystal_size_min 0.11
_refine_diff_density_max 0.173
_refine_diff_density_min -0.178
_refine_diff_density_rms 0.042
_refine_ls_abs_structure_details
;
 Flack x determined using 881 quotients [(I+)-(I-)]/[(I+)+(I-)]
 (Parsons, Flack and Wagner, Acta Cryst. B69 (2013) 249-259).
;
_refine_ls_abs_structure_Flack 0.04(11)
_refine_ls_extinction_method none
_refine_ls_goodness_of_fit_ref 1.055
_refine_ls_hydrogen_treatment constr
_refine_ls_matrix_type full
_refine_ls_number_parameters 156
_refine_ls_number_reflns 2300
_refine_ls_number_restraints 0
_refine_ls_restrained_S_all 1.055
_refine_ls_R_factor_all 0.0374
_refine_ls_R_factor_gt 0.0366
_refine_ls_shift/su_max 0.000
_refine_ls_shift/su_mean 0.000
_refine_ls_structure_factor_coef Fsqd
_refine_ls_weighting_details 'w=1/[\s^2^(Fo^2^)+(0.0591P)^2^+0.1410P] where P=(Fo^2^+2Fc^2^)/3'
_refine_ls_weighting_scheme calc
_refine_ls_wR_factor_gt 0.0984
_refine_ls_wR_factor_ref 0.0993
_reflns_Friedel_coverage 0.680
_reflns_Friedel_fraction_full 1.000
_reflns_Friedel_fraction_max 0.967
_reflns_number_gt 2235
_reflns_number_total 2300
_reflns_threshold_expression 'I > 2\s(I)'
_cod_data_source_file d1ob01327k2.cif
_cod_data_source_block zhou-1-58
_cod_depositor_comments 'Adding full bibliography for 7158265--7158267.cif.'
_cod_database_code 7158267
_shelx_shelxl_version_number 2018/3
_shelx_space_group_comment
;
The symmetry employed for this shelxl refinement is uniquely defined
by the following loop, which should always be used as a source of
symmetry information in preference to the above space-group names.
They are only intended as comments.
;
_reflns_odcompleteness_completeness 100.00
_reflns_odcompleteness_iscentric 1
_reflns_odcompleteness_theta 66.97
_olex2_refinement_description
;
1. Fixed Uiso
 At 1.2 times of:
  All C(H) groups, All C(H,H) groups
 At 1.5 times of:
  All C(H,H,H) groups
2.a Secondary CH2 refined with riding coordinates:
 C9(H9A,H9B), C10(H10A,H10B)
2.b Aromatic/amide H refined with riding coordinates:
 C2(H2), C5(H5), C4(H4), C3(H3)
2.c Idealised Me refined as rotating group:
 C13(H13A,H13B,H13C), C12(H12A,H12B,H12C)
;
_olex2_submission_special_instructions 'No special instructions were received'
_oxdiff_exptl_absorpt_empirical_details
;
Empirical correction (ABSPACK) includes:
- Absorption correction using spherical harmonics
- Frame scaling
;
_oxdiff_exptl_absorpt_empirical_full_max 3.934
_oxdiff_exptl_absorpt_empirical_full_min 0.425

loop_
_space_group_symop_operation_xyz
'x, y, z'
'-x+1/2, -y, z+1/2'
'-x, y+1/2, -z+1/2'
'x+1/2, -y+1/2, -z'

loop_
_atom_site_label
_atom_site_type_symbol
_atom_site_fract_x
_atom_site_fract_y
_atom_site_fract_z
_atom_site_U_iso_or_equiv
_atom_site_adp_type
_atom_site_occupancy
_atom_site_site_symmetry_order
_atom_site_calc_flag
_atom_site_refinement_flags_posn
_atom_site_refinement_flags_adp
_atom_site_refinement_flags_occupancy
_atom_site_disorder_assembly
_atom_site_disorder_group
O2 O 0.52262(19) 0.5024(2) 0.35972(8) 0.0478(4) Uani 1 1 d . . . . .
O1 O 0.1911(3) 0.1976(2) 0.33170(8) 0.0569(4) Uani 1 1 d . . . . .
N1 N 0.1931(2) 0.22553(17) 0.44771(8) 0.0353(4) Uani 1 1 d . . . . .
N2 N 0.2893(3) 0.6528(2) 0.30922(9) 0.0467(5) Uani 1 1 d . . . . .
C11 C 0.3551(3) 0.5377(2) 0.34977(9) 0.0353(4) Uani 1 1 d . . . . .
C6 C 0.1833(3) 0.4937(2) 0.46025(9) 0.0330(4) Uani 1 1 d . . . . .
C1 C 0.1908(3) 0.3499(2) 0.49498(9) 0.0321(4) Uani 1 1 d . . . . .
C7 C 0.1813(3) 0.4607(2) 0.38487(9) 0.0343(4) Uani 1 1 d . . . . .
C8 C 0.1905(3) 0.2801(2) 0.38264(9) 0.0374(4) Uani 1 1 d . . . . .
C2 C 0.1923(3) 0.3420(2) 0.56505(10) 0.0423(4) Uani 1 1 d . . . . .
H2 H 0.195135 0.245629 0.587734 0.051 Uiso 1 1 calc R U . . .
C5 C 0.1794(3) 0.6331(2) 0.49624(11) 0.0424(4) Uani 1 1 d . . . . .
H5 H 0.174526 0.729473 0.473584 0.051 Uiso 1 1 calc R U . . .
C13 C 0.1920(3) 0.0588(2) 0.46504(12) 0.0443(5) Uani 1 1 d . . . . .
H13A H 0.314407 0.029883 0.483839 0.066 Uiso 1 1 calc R U . . .
H13B H 0.167962 -0.002520 0.424824 0.066 Uiso 1 1 calc R U . . .
H13C H 0.092833 0.038768 0.497909 0.066 Uiso 1 1 calc R U . . .
C4 C 0.1827(4) 0.6279(3) 0.56705(12) 0.0516(5) Uani 1 1 d . . . . .
H4 H 0.180364 0.721323 0.591926 0.062 Uiso 1 1 calc R U . . .
C3 C 0.1895(3) 0.4847(3) 0.60044(10) 0.0511(5) Uani 1 1 d . . . . .
H3 H 0.192316 0.483262 0.647755 0.061 Uiso 1 1 calc R U . . .
C9 C 0.0086(3) 0.5249(3) 0.34412(12) 0.0491(6) Uani 1 1 d . . . . .
H9A H -0.031994 0.449504 0.309835 0.059 Uiso 1 1 calc R U . . .
H9B H -0.099006 0.547265 0.373989 0.059 Uiso 1 1 calc R U . . .
C10 C 0.0828(4) 0.6754(3) 0.31128(13) 0.0560(6) Uani 1 1 d . . . . .
H10A H 0.030792 0.688181 0.265812 0.067 Uiso 1 1 calc R U . . .
H10B H 0.049386 0.767266 0.338316 0.067 Uiso 1 1 calc R U . . .
C12 C 0.4132(4) 0.7615(4) 0.27249(13) 0.0674(8) Uani 1 1 d . . . . .
H12A H 0.402228 0.865107 0.291993 0.101 Uiso 1 1 calc R U . . .
H12B H 0.375119 0.765000 0.225556 0.101 Uiso 1 1 calc R U . . .
H12C H 0.544058 0.726247 0.275655 0.101 Uiso 1 1 calc R U . . .

loop_
_atom_site_aniso_label
_atom_site_aniso_U_11
_atom_site_aniso_U_22
_atom_site_aniso_U_33
_atom_site_aniso_U_23
_atom_site_aniso_U_13
_atom_site_aniso_U_12
O2 0.0316(7) 0.0523(9) 0.0595(8) 0.0024(7) 0.0049(6) 0.0020(7)
O1 0.0707(11) 0.0506(9) 0.0494(8) -0.0147(7) -0.0038(8) -0.0025(9)
N1 0.0361(8) 0.0250(7) 0.0449(8) -0.0001(6) -0.0008(7) -0.0011(7)
N2 0.0499(11) 0.0483(10) 0.0420(8) 0.0154(8) -0.0030(8) -0.0058(9)
C11 0.0348(10) 0.0360(10) 0.0350(8) 0.0000(7) 0.0012(7) -0.0010(8)
C6 0.0283(8) 0.0277(8) 0.0429(8) 0.0024(7) 0.0039(7) -0.0006(8)
C1 0.0261(8) 0.0271(8) 0.0431(9) 0.0012(7) 0.0022(8) -0.0008(7)
C7 0.0300(8) 0.0324(9) 0.0406(8) 0.0035(7) -0.0004(8) -0.0004(8)
C8 0.0321(9) 0.0358(9) 0.0443(9) -0.0036(7) -0.0013(9) -0.0034(9)
C2 0.0421(11) 0.0414(10) 0.0433(10) 0.0074(8) 0.0041(9) -0.0005(10)
C5 0.0438(11) 0.0278(8) 0.0556(11) -0.0016(8) 0.0069(11) -0.0019(9)
C13 0.0421(11) 0.0250(8) 0.0659(12) 0.0029(8) -0.0012(11) -0.0009(8)
C4 0.0549(13) 0.0425(11) 0.0572(12) -0.0147(9) 0.0091(11) -0.0054(12)
C3 0.0536(12) 0.0578(13) 0.0418(9) -0.0056(9) 0.0070(10) -0.0036(13)
C9 0.0354(10) 0.0530(14) 0.0589(12) 0.0095(11) -0.0093(9) 0.0019(10)
C10 0.0539(14) 0.0531(14) 0.0610(13) 0.0159(11) -0.0147(11) 0.0054(11)
C12 0.0829(19) 0.0704(17) 0.0489(12) 0.0217(12) -0.0019(12) -0.0286(15)

loop_
_atom_type_symbol
_atom_type_description
_atom_type_scat_dispersion_real
_atom_type_scat_dispersion_imag
_atom_type_scat_source
C C 0.0181 0.0091 'International Tables Vol C Tables 4.2.6.8 and 6.1.1.4'
H H 0.0000 0.0000 'International Tables Vol C Tables 4.2.6.8 and 6.1.1.4'
N N 0.0311 0.0180 'International Tables Vol C Tables 4.2.6.8 and 6.1.1.4'
O O 0.0492 0.0322 'International Tables Vol C Tables 4.2.6.8 and 6.1.1.4'

loop_
_geom_angle_atom_site_label_1
_geom_angle_atom_site_label_2
_geom_angle_atom_site_label_3
_geom_angle
_geom_angle_site_symmetry_1
_geom_angle_site_symmetry_3
_geom_angle_publ_flag
C1 N1 C13 125.00(16) . . ?
C8 N1 C1 111.55(14) . . ?
C8 N1 C13 123.42(16) . . ?
C11 N2 C10 114.72(18) . . ?
C11 N2 C12 123.6(2) . . ?
C10 N2 C12 121.2(2) . . ?
O2 C11 N2 126.91(19) . . ?
O2 C11 C7 125.20(18) . . ?
N2 C11 C7 107.83(15) . . ?
C1 C6 C7 108.61(15) . . ?
C5 C6 C1 119.79(17) . . ?
C5 C6 C7 131.60(17) . . ?
C6 C1 N1 109.30(15) . . ?
C2 C1 N1 128.63(16) . . ?
C2 C1 C6 122.06(17) . . ?
C11 C7 C9 103.32(14) . . ?
C6 C7 C11 110.79(15) . . ?
C6 C7 C8 102.29(14) . . ?
C6 C7 C9 116.87(17) . . ?
C8 C7 C11 112.20(16) . . ?
C8 C7 C9 111.68(18) . . ?
O1 C8 N1 125.23(19) . . ?
O1 C8 C7 126.52(18) . . ?
N1 C8 C7 108.24(15) . . ?
C1 C2 H2 121.4 . . ?
C1 C2 C3 117.16(18) . . ?
C3 C2 H2 121.4 . . ?
C6 C5 H5 120.5 . . ?
C6 C5 C4 119.10(18) . . ?
C4 C5 H5 120.5 . . ?
N1 C13 H13A 109.5 . . ?
N1 C13 H13B 109.5 . . ?
N1 C13 H13C 109.5 . . ?
H13A C13 H13B 109.5 . . ?
H13A C13 H13C 109.5 . . ?
H13B C13 H13C 109.5 . . ?
C5 C4 H4 119.9 . . ?
C3 C4 C5 120.26(19) . . ?
C3 C4 H4 119.9 . . ?
C2 C3 H3 119.2 . . ?
C4 C3 C2 121.63(19) . . ?
C4 C3 H3 119.2 . . ?
C7 C9 H9A 110.8 . . ?
C7 C9 H9B 110.8 . . ?
H9A C9 H9B 108.9 . . ?
C10 C9 C7 104.57(17) . . ?
C10 C9 H9A 110.8 . . ?
C10 C9 H9B 110.8 . . ?
N2 C10 C9 103.75(19) . . ?
N2 C10 H10A 111.0 . . ?
N2 C10 H10B 111.0 . . ?
C9 C10 H10A 111.0 . . ?
C9 C10 H10B 111.0 . . ?
H10A C10 H10B 109.0 . . ?
N2 C12 H12A 109.5 . . ?
N2 C12 H12B 109.5 . . ?
N2 C12 H12C 109.5 . . ?
H12A C12 H12B 109.5 . . ?
H12A C12 H12C 109.5 . . ?
H12B C12 H12C 109.5 . . ?

loop_
_geom_bond_atom_site_label_1
_geom_bond_atom_site_label_2
_geom_bond_distance
_geom_bond_site_symmetry_2
_geom_bond_publ_flag
O2 C11 1.218(2) . ?
O1 C8 1.221(2) . ?
N1 C1 1.404(2) . ?
N1 C8 1.359(2) . ?
N1 C13 1.452(2) . ?
N2 C11 1.339(3) . ?
N2 C10 1.450(3) . ?
N2 C12 1.453(3) . ?
C11 C7 1.537(3) . ?
C6 C1 1.396(2) . ?
C6 C7 1.507(2) . ?
C6 C5 1.376(3) . ?
C1 C2 1.378(3) . ?
C7 C8 1.531(3) . ?
C7 C9 1.542(3) . ?
C2 H2 0.9300 . ?
C2 C3 1.393(3) . ?
C5 H5 0.9300 . ?
C5 C4 1.392(3) . ?
C13 H13A 0.9600 . ?
C13 H13B 0.9600 . ?
C13 H13C 0.9600 . ?
C4 H4 0.9300 . ?
C4 C3 1.379(3) . ?
C3 H3 0.9300 . ?
C9 H9A 0.9700 . ?
C9 H9B 0.9700 . ?
C9 C10 1.518(3) . ?
C10 H10A 0.9700 . ?
C10 H10B 0.9700 . ?
C12 H12A 0.9600 . ?
C12 H12B 0.9600 . ?
C12 H12C 0.9600 . ?

loop_
_geom_torsion_atom_site_label_1
_geom_torsion_atom_site_label_2
_geom_torsion_atom_site_label_3
_geom_torsion_atom_site_label_4
_geom_torsion
_geom_torsion_site_symmetry_1
_geom_torsion_site_symmetry_2
_geom_torsion_site_symmetry_3
_geom_torsion_site_symmetry_4
_geom_torsion_publ_flag
O2 C11 C7 C6 64.8(2) . . . . ?
O2 C11 C7 C8 -48.9(3) . . . . ?
O2 C11 C7 C9 -169.3(2) . . . . ?
N1 C1 C2 C3 180.0(2) . . . . ?
N2 C11 C7 C6 -112.77(18) . . . . ?
N2 C11 C7 C8 133.61(18) . . . . ?
N2 C11 C7 C9 13.2(2) . . . . ?
C11 N2 C10 C9 -16.4(3) . . . . ?
C11 C7 C8 O1 -61.7(3) . . . . ?
C11 C7 C8 N1 119.80(17) . . . . ?
C11 C7 C9 C10 -22.3(2) . . . . ?
C6 C1 C2 C3 -1.1(3) . . . . ?
C6 C7 C8 O1 179.6(2) . . . . ?
C6 C7 C8 N1 1.0(2) . . . . ?
C6 C7 C9 C10 99.7(2) . . . . ?
C6 C5 C4 C3 -0.1(4) . . . . ?
C1 N1 C8 O1 -179.8(2) . . . . ?
C1 N1 C8 C7 -1.3(2) . . . . ?
C1 C6 C7 C11 -120.22(17) . . . . ?
C1 C6 C7 C8 -0.5(2) . . . . ?
C1 C6 C7 C9 121.82(19) . . . . ?
C1 C6 C5 C4 -0.1(3) . . . . ?
C1 C2 C3 C4 0.9(3) . . . . ?
C7 C6 C1 N1 -0.2(2) . . . . ?
C7 C6 C1 C2 -179.34(19) . . . . ?
C7 C6 C5 C4 -180.0(2) . . . . ?
C7 C9 C10 N2 23.3(3) . . . . ?
C8 N1 C1 C6 1.0(2) . . . . ?
C8 N1 C1 C2 180.0(2) . . . . ?
C8 C7 C9 C10 -143.04(19) . . . . ?
C5 C6 C1 N1 179.85(19) . . . . ?
C5 C6 C1 C2 0.8(3) . . . . ?
C5 C6 C7 C11 59.7(3) . . . . ?
C5 C6 C7 C8 179.4(2) . . . . ?
C5 C6 C7 C9 -58.3(3) . . . . ?
C5 C4 C3 C2 -0.3(4) . . . . ?
C13 N1 C1 C6 -177.12(18) . . . . ?
C13 N1 C1 C2 1.9(3) . . . . ?
C13 N1 C8 O1 -1.7(3) . . . . ?
C13 N1 C8 C7 176.86(19) . . . . ?
C9 C7 C8 O1 53.8(3) . . . . ?
C9 C7 C8 N1 -124.73(18) . . . . ?
C10 N2 C11 O2 -175.6(2) . . . . ?
C10 N2 C11 C7 1.9(3) . . . . ?
C12 N2 C11 O2 -3.4(4) . . . . ?
C12 N2 C11 C7 174.1(2) . . . . ?
C12 N2 C10 C9 171.2(2) . . . . ?
